data_4347633
loop_
_publ_author_name
'Lim, Kwang Soo'
'Baldov\'i, Jos\'e J'
'Lee, Woo Ram'
'Song, Jeong Hwa'
'Yoon, Sung Won'
'Suh, Byoung Jin'
'Coronado, Eugenio'
'Gaita-Ari\~no, Alejandro'
'Hong, Chang Seop'

_publ_section_title
;
 Switching of Slow Magnetic Relaxation Dynamics in Mononuclear
 Dysprosium(III) Compounds with Charge Density.
;
_journal_issue 11
_journal_name_full 'Inorganic chemistry'
_journal_page_first 5398
_journal_page_last 5404
_journal_paper_doi 10.1021/acs.inorgchem.6b00410
_journal_volume 55
_journal_year 2016
_chemical_formula_sum 'C22 H50 Co2 Dy0.02 F6 O20 P7 Y0.98'
_chemical_formula_weight 1173.65
_space_group_IT_number 18
_space_group_name_Hall 'P 2 2ab'
_space_group_name_H-M_alt 'P 21 21 2'
_symmetry_cell_setting orthorhombic
_symmetry_space_group_name_H-M 'P 21 21 2'
_atom_sites_solution_hydrogens geom
_atom_sites_solution_primary direct
_atom_sites_solution_secondary difmap
_audit_creation_method SHELXL-97
_cell_angle_alpha 90.00
_cell_angle_beta 90.00
_cell_angle_gamma 90.00
_cell_formula_units_Z 2
_cell_length_a 11.036(2)
_cell_length_b 21.151(4)
_cell_length_c 9.2922(15)
_cell_measurement_reflns_used 13215
_cell_measurement_temperature 296(2)
_cell_measurement_theta_max 23.022
_cell_measurement_theta_min 2.6675
_cell_volume 2169.0(7)
_computing_cell_refinement 'Bruker SMART APEXll'
_computing_data_collection 'Bruker SMART APEXll'
_computing_data_reduction 'Bruker SAINT'
_computing_molecular_graphics WingX
_computing_publication_material WingX
_computing_structure_refinement 'SHELXL-97 (Sheldrick, 1997)'
_computing_structure_solution SHELXTL
_diffrn_ambient_temperature 296(2)
_diffrn_measured_fraction_theta_full 0.998
_diffrn_measured_fraction_theta_max 0.998
_diffrn_measurement_device_type 'CCD area detector'
_diffrn_measurement_method 'omega, phi scan'
_diffrn_radiation_monochromator graphite
_diffrn_radiation_source 'fine-focus sealed tube'
_diffrn_radiation_type MoK\a
_diffrn_radiation_wavelength 0.71073
_diffrn_reflns_av_R_equivalents 0.0528
_diffrn_reflns_av_sigmaI/netI 0.1133
_diffrn_reflns_limit_h_max 11
_diffrn_reflns_limit_h_min -14
_diffrn_reflns_limit_k_max 26
_diffrn_reflns_limit_k_min -28
_diffrn_reflns_limit_l_max 12
_diffrn_reflns_limit_l_min -9
_diffrn_reflns_number 12960
_diffrn_reflns_theta_full 28.30
_diffrn_reflns_theta_max 28.30
_diffrn_reflns_theta_min 2.19
_exptl_absorpt_coefficient_mu 2.445
_exptl_absorpt_correction_T_max 0.5800
_exptl_absorpt_correction_T_min 0.4816
_exptl_absorpt_correction_type multi-scan
_exptl_absorpt_process_details SADABS
_exptl_crystal_colour yellow
_exptl_crystal_density_diffrn 1.797
_exptl_crystal_density_method 'not measured'
_exptl_crystal_description block
_exptl_crystal_F_000 1189
_exptl_crystal_size_max 0.35
_exptl_crystal_size_mid 0.27
_exptl_crystal_size_min 0.25
_refine_diff_density_max 0.480
_refine_diff_density_min -0.765
_refine_diff_density_rms 0.098
_refine_ls_abs_structure_details 'Flack H D (1983), Acta Cryst. A39, 876-881'
_refine_ls_abs_structure_Flack 0.006(10)
_refine_ls_extinction_method none
_refine_ls_goodness_of_fit_ref 0.953
_refine_ls_hydrogen_treatment constr
_refine_ls_matrix_type full
_refine_ls_number_parameters 271
_refine_ls_number_reflns 5383
_refine_ls_number_restraints 0
_refine_ls_restrained_S_all 0.953
_refine_ls_R_factor_all 0.1033
_refine_ls_R_factor_gt 0.0558
_refine_ls_shift/su_max 0.000
_refine_ls_shift/su_mean 0.000
_refine_ls_structure_factor_coef Fsqd
_refine_ls_weighting_details 'calc w=1/[\s^2^(Fo^2^)+(0.0426P)^2^+0.0000P] where P=(Fo^2^+2Fc^2^)/3'
_refine_ls_weighting_scheme calc
_refine_ls_wR_factor_gt 0.1061
_refine_ls_wR_factor_ref 0.1232
_reflns_number_gt 3285
_reflns_number_total 5383
_reflns_threshold_expression >2sigma(I)
_cod_data_source_file ic6b00410_si_002.cif
_cod_data_source_block diluted-1
_cod_depositor_comments
;
The following automatic conversions were performed:

data item '_exptl_absorpt_correction_type' value 'MULTI-SCAN' was
changed to 'multi-scan' in accordance with the
/home/saulius/struct/COD-crude-data/automatic-downloads/DataCite-retrospective/ACS/depositions/lib/dictionaries/cif_core.dic
dictionary named 'cif_core.dic' version 2.4.2 last updated on
2011-04-26.

Automatic conversion script
Id: cif_fix_values 6909 2019-04-08 15:41:33Z antanas 
;
_cod_original_sg_symbol_H-M P2(1)2(1)2
_cod_database_code 4347633

loop_
_symmetry_equiv_pos_as_xyz
'x, y, z'
'-x, -y, z'
'-x+1/2, y+1/2, -z'
'x+1/2, -y+1/2, -z'

loop_
_atom_site_label
_atom_site_type_symbol
_atom_site_fract_x
_atom_site_fract_y
_atom_site_fract_z
_atom_site_U_iso_or_equiv
_atom_site_adp_type
_atom_site_occupancy
_atom_site_symmetry_multiplicity
_atom_site_calc_flag
_atom_site_refinement_flags
Y1 Y 0.5000 0.0000 0.68552(7) 0.03002(19) Uani 0.98 2 d SP
Dy1 Dy 0.5000 0.0000 0.68552(7) 0.03002(19) Uani 0.02 2 d SP
O1 O 0.6000(4) 0.05188(18) 0.8627(4) 0.0426(11) Uani 1 1 d .
P1 P 0.61953(16) 0.11840(8) 0.91241(17) 0.0421(4) Uani 1 1 d .
O4 O 0.7569(4) 0.1366(2) 0.8859(7) 0.0812(17) Uani 1 1 d .
O5 O 0.6102(6) 0.1197(3) 1.0816(5) 0.0895(19) Uani 1 1 d .
C6 C 0.8508(7) 0.0914(4) 0.8832(12) 0.120(4) Uani 1 1 d .
H6A H 0.8833 0.0864 0.9784 0.180 Uiso 1 1 calc R
H6B H 0.9136 0.1054 0.8193 0.180 Uiso 1 1 calc R
H6C H 0.8193 0.0517 0.8502 0.180 Uiso 1 1 calc R
C7 C 0.6257(11) 0.0696(5) 1.1660(8) 0.151(5) Uani 1 1 d .
H7A H 0.7065 0.0536 1.1541 0.226 Uiso 1 1 calc R
H7B H 0.5683 0.0374 1.1403 0.226 Uiso 1 1 calc R
H7C H 0.6136 0.0817 1.2645 0.226 Uiso 1 1 calc R
O2 O 0.3551(3) 0.07196(18) 0.7556(4) 0.0379(10) Uani 1 1 d .
P2 P 0.35223(14) 0.13578(8) 0.82927(18) 0.0400(4) Uani 1 1 d .
O6 O 0.3174(5) 0.1267(2) 0.9945(5) 0.0740(16) Uani 1 1 d .
O7 O 0.2410(4) 0.1739(2) 0.7704(6) 0.0867(19) Uani 1 1 d .
C8 C 0.2341(8) 0.0831(4) 1.0390(8) 0.083(3) Uani 1 1 d .
H8A H 0.2521 0.0428 0.9961 0.124 Uiso 1 1 calc R
H8B H 0.1545 0.0963 1.0101 0.124 Uiso 1 1 calc R
H8C H 0.2371 0.0793 1.1419 0.124 Uiso 1 1 calc R
C9 C 0.1588(7) 0.1552(4) 0.6659(9) 0.087(3) Uani 1 1 d .
H9A H 0.1976 0.1555 0.5734 0.131 Uiso 1 1 calc R
H9B H 0.0914 0.1838 0.6651 0.131 Uiso 1 1 calc R
H9C H 0.1306 0.1133 0.6869 0.131 Uiso 1 1 calc R
O3 O 0.5594(3) 0.09540(19) 0.5741(4) 0.0406(10) Uani 1 1 d .
P3 P 0.54967(16) 0.16420(8) 0.60833(17) 0.0439(4) Uani 1 1 d .
O8 O 0.4479(6) 0.1943(3) 0.5083(5) 0.096(2) Uani 1 1 d .
O9 O 0.6637(6) 0.1987(2) 0.5469(6) 0.107(3) Uani 1 1 d .
C10 C 0.4293(9) 0.1790(5) 0.3697(8) 0.125(4) Uani 1 1 d .
H10A H 0.5058 0.1753 0.3214 0.187 Uiso 1 1 calc R
H10B H 0.3819 0.2114 0.3242 0.187 Uiso 1 1 calc R
H10C H 0.3868 0.1395 0.3644 0.187 Uiso 1 1 calc R
C11 C 0.7674(10) 0.1736(5) 0.5118(15) 0.157(6) Uani 1 1 d .
H11A H 0.7754 0.1731 0.4090 0.236 Uiso 1 1 calc R
H11B H 0.7712 0.1311 0.5478 0.236 Uiso 1 1 calc R
H11C H 0.8321 0.1980 0.5529 0.236 Uiso 1 1 calc R
O10 O 0.6479(4) -0.0149(2) 0.4905(4) 0.0574(13) Uani 1 1 d .
Co1 Co 0.51159(8) 0.19434(3) 0.82468(7) 0.0352(2) Uani 1 1 d .
C1 C 0.5190(8) 0.2891(3) 0.7620(8) 0.059(2) Uani 1 1 d .
H1 H 0.5206 0.3037 0.6676 0.070 Uiso 1 1 calc R
C2 C 0.6196(7) 0.2728(3) 0.8475(11) 0.069(2) Uani 1 1 d .
H2 H 0.7002 0.2744 0.8185 0.082 Uiso 1 1 calc R
C3 C 0.5797(9) 0.2546(4) 0.9788(11) 0.074(3) Uani 1 1 d .
H3 H 0.6291 0.2422 1.0548 0.089 Uiso 1 1 calc R
C4 C 0.4557(9) 0.2571(3) 0.9829(9) 0.065(2) Uani 1 1 d .
H4 H 0.4057 0.2466 1.0598 0.078 Uiso 1 1 calc R
C5 C 0.4195(7) 0.2793(3) 0.8444(11) 0.066(2) Uani 1 1 d .
H5 H 0.3399 0.2860 0.8152 0.080 Uiso 1 1 calc R
P4 P 0.0000 0.0000 0.3874(3) 0.0693(8) Uani 1 2 d S
F1 F 0.0000 0.0000 0.5366(9) 0.335(12) Uani 1 2 d S
F2 F -0.1033(8) 0.0365(5) 0.3956(18) 0.328(9) Uani 1 1 d .
F3 F 0.0796(7) 0.0602(3) 0.3867(10) 0.187(3) Uani 1 1 d .
F4 F 0.0000 0.0000 0.2304(11) 0.252(7) Uani 1 2 d S

loop_
_atom_site_aniso_label
_atom_site_aniso_U_11
_atom_site_aniso_U_22
_atom_site_aniso_U_33
_atom_site_aniso_U_23
_atom_site_aniso_U_13
_atom_site_aniso_U_12
Y1 0.0327(4) 0.0253(4) 0.0320(3) 0.000 0.000 0.0003(4)
Dy1 0.0327(4) 0.0253(4) 0.0320(3) 0.000 0.000 0.0003(4)
O1 0.055(3) 0.024(2) 0.049(2) 0.0013(19) -0.022(2) -0.004(2)
P1 0.0441(10) 0.0364(10) 0.0459(9) -0.0062(8) -0.0119(8) 0.0023(8)
O4 0.037(3) 0.042(3) 0.165(5) -0.007(3) -0.022(3) -0.003(2)
O5 0.160(6) 0.061(4) 0.048(3) -0.013(3) -0.039(3) 0.027(4)
C6 0.049(5) 0.081(7) 0.230(12) 0.003(8) 0.016(7) 0.014(5)
C7 0.263(15) 0.127(10) 0.062(5) 0.028(7) 0.026(8) 0.094(10)
O2 0.030(2) 0.027(2) 0.057(2) -0.0050(19) 0.0044(18) 0.0004(18)
P2 0.0351(9) 0.0323(10) 0.0526(9) -0.0090(8) 0.0052(8) 0.0009(7)
O6 0.094(4) 0.061(4) 0.067(3) -0.023(3) 0.048(3) -0.034(3)
O7 0.050(3) 0.051(3) 0.159(5) -0.037(3) -0.044(3) 0.020(3)
C8 0.119(8) 0.048(5) 0.081(5) 0.003(4) 0.044(5) -0.003(5)
C9 0.076(6) 0.067(6) 0.119(7) 0.000(6) -0.042(6) 0.012(5)
O3 0.056(3) 0.027(2) 0.039(2) 0.0025(19) 0.0094(19) -0.003(2)
P3 0.0589(12) 0.0289(9) 0.0439(8) 0.0040(8) 0.0129(8) 0.0016(8)
O8 0.160(6) 0.077(4) 0.050(3) 0.002(3) -0.023(3) 0.064(4)
O9 0.140(6) 0.052(4) 0.129(5) -0.024(3) 0.093(5) -0.037(4)
C10 0.186(11) 0.126(9) 0.062(5) -0.004(6) -0.048(6) 0.055(8)
C11 0.115(9) 0.113(10) 0.244(14) -0.039(9) 0.105(10) -0.052(8)
O10 0.068(3) 0.047(3) 0.057(2) 0.005(2) 0.028(2) 0.005(2)
Co1 0.0389(5) 0.0257(4) 0.0409(4) -0.0034(3) 0.0001(5) -0.0006(4)
C1 0.080(6) 0.022(3) 0.074(4) -0.006(3) 0.014(5) -0.003(4)
C2 0.056(5) 0.026(4) 0.123(7) -0.029(5) 0.009(6) -0.011(4)
C3 0.102(8) 0.034(5) 0.087(7) -0.022(5) -0.020(6) -0.001(5)
C4 0.098(7) 0.035(5) 0.061(5) -0.022(4) 0.020(5) -0.012(4)
C5 0.054(5) 0.031(4) 0.114(7) -0.014(5) -0.015(5) 0.011(3)
P4 0.0477(17) 0.073(2) 0.087(2) 0.000 0.000 0.0026(19)
F1 0.68(4) 0.249(17) 0.075(6) 0.000 0.000 -0.14(3)
F2 0.120(7) 0.212(11) 0.65(3) 0.025(14) 0.082(13) 0.073(7)
F3 0.227(9) 0.113(6) 0.220(8) 0.015(5) -0.035(6) -0.074(6)
F4 0.311(18) 0.324(18) 0.122(7) 0.000 0.000 -0.103(18)

loop_
_atom_type_symbol
_atom_type_description
_atom_type_scat_dispersion_real
_atom_type_scat_dispersion_imag
_atom_type_scat_source
C C 0.0033 0.0016 'International Tables Vol C Tables 4.2.6.8 and 6.1.1.4'
H H 0.0000 0.0000 'International Tables Vol C Tables 4.2.6.8 and 6.1.1.4'
O O 0.0106 0.0060 'International Tables Vol C Tables 4.2.6.8 and 6.1.1.4'
F F 0.0171 0.0103 'International Tables Vol C Tables 4.2.6.8 and 6.1.1.4'
P P 0.1023 0.0942 'International Tables Vol C Tables 4.2.6.8 and 6.1.1.4'
Co Co 0.3494 0.9721 'International Tables Vol C Tables 4.2.6.8 and 6.1.1.4'
Y Y -2.7962 3.5667 'International Tables Vol C Tables 4.2.6.8 and 6.1.1.4'
Dy Dy -0.1892 4.4098 'International Tables Vol C Tables 4.2.6.8 and 6.1.1.4'

loop_
_geom_angle_atom_site_label_1
_geom_angle_atom_site_label_2
_geom_angle_atom_site_label_3
_geom_angle
_geom_angle_site_symmetry_1
_geom_angle_site_symmetry_3
O1 Y1 O1 86.8(2) . 2_655
O1 Y1 O2 77.08(14) . 2_655
O1 Y1 O2 79.18(14) 2_655 2_655
O1 Y1 O2 79.18(14) . .
O1 Y1 O2 77.08(14) 2_655 .
O2 Y1 O2 147.12(19) 2_655 .
O1 Y1 O3 150.23(13) . 2_655
O1 Y1 O3 76.67(13) 2_655 2_655
O2 Y1 O3 75.64(13) 2_655 2_655
O2 Y1 O3 119.76(13) . 2_655
O1 Y1 O3 76.67(13) . .
O1 Y1 O3 150.23(13) 2_655 .
O2 Y1 O3 119.76(13) 2_655 .
O2 Y1 O3 75.64(13) . .
O3 Y1 O3 127.97(18) 2_655 .
O1 Y1 O10 105.95(16) . .
O1 Y1 O10 142.80(13) 2_655 .
O2 Y1 O10 70.28(14) 2_655 .
O2 Y1 O10 138.99(13) . .
O3 Y1 O10 75.59(14) 2_655 .
O3 Y1 O10 66.57(13) . .
O1 Y1 O10 142.80(13) . 2_655
O1 Y1 O10 105.95(16) 2_655 2_655
O2 Y1 O10 138.99(13) 2_655 2_655
O2 Y1 O10 70.28(14) . 2_655
O3 Y1 O10 66.57(13) 2_655 2_655
O3 Y1 O10 75.59(14) . 2_655
O10 Y1 O10 85.0(2) . 2_655
P1 O1 Y1 138.6(2) . .
O1 P1 O5 108.4(3) . .
O1 P1 O4 108.6(3) . .
O5 P1 O4 102.3(3) . .
O1 P1 Co1 120.21(17) . .
O5 P1 Co1 109.1(2) . .
O4 P1 Co1 106.8(2) . .
C6 O4 P1 122.8(5) . .
C7 O5 P1 124.5(5) . .
P2 O2 Y1 137.1(2) . .
O2 P2 O7 108.5(2) . .
O2 P2 O6 109.4(3) . .
O7 P2 O6 102.1(3) . .
O2 P2 Co1 119.16(17) . .
O7 P2 Co1 109.7(2) . .
O6 P2 Co1 106.6(2) . .
C8 O6 P2 122.3(5) . .
C9 O7 P2 127.6(5) . .
P3 O3 Y1 136.0(2) . .
O3 P3 O9 108.6(3) . .
O3 P3 O8 108.5(3) . .
O9 P3 O8 99.7(4) . .
O3 P3 Co1 120.15(16) . .
O9 P3 Co1 111.1(2) . .
O8 P3 Co1 106.8(2) . .
C10 O8 P3 124.8(6) . .
C11 O9 P3 127.4(7) . .
C2 Co1 C3 38.4(3) . .
C2 Co1 C5 64.8(3) . .
C3 Co1 C5 65.2(3) . .
C2 Co1 C4 65.3(3) . .
C3 Co1 C4 38.7(3) . .
C5 Co1 C4 40.3(3) . .
C2 Co1 C1 39.7(3) . .
C3 Co1 C1 65.5(3) . .
C5 Co1 C1 38.0(3) . .
C4 Co1 C1 66.1(3) . .
C2 Co1 P3 102.9(3) . .
C3 Co1 P3 139.6(3) . .
C5 Co1 P3 115.8(3) . .
C4 Co1 P3 155.5(3) . .
C1 Co1 P3 90.9(2) . .
C2 Co1 P2 159.6(2) . .
C3 Co1 P2 129.9(3) . .
C5 Co1 P2 95.6(2) . .
C4 Co1 P2 96.4(2) . .
C1 Co1 P2 126.2(3) . .
P3 Co1 P2 90.43(7) . .
C2 Co1 P1 104.0(3) . .
C3 Co1 P1 89.8(2) . .
C5 Co1 P1 151.9(3) . .
C4 Co1 P1 111.9(3) . .
C1 Co1 P1 142.9(3) . .
P3 Co1 P1 91.41(7) . .
P2 Co1 P1 90.87(7) . .
C5 C1 C2 106.5(7) . .
C5 C1 Co1 70.4(4) . .
C2 C1 Co1 68.9(4) . .
C3 C2 C1 108.8(8) . .
C3 C2 Co1 71.0(5) . .
C1 C2 Co1 71.5(4) . .
C2 C3 C4 109.8(9) . .
C2 C3 Co1 70.6(5) . .
C4 C3 Co1 71.3(5) . .
C3 C4 C5 105.5(8) . .
C3 C4 Co1 70.0(5) . .
C5 C4 Co1 69.8(4) . .
C1 C5 C4 109.4(7) . .
C1 C5 Co1 71.6(4) . .
C4 C5 Co1 70.0(4) . .
F2 P4 F2 173.6(15) 2 .
F2 P4 F1 86.8(7) 2 .
F2 P4 F1 86.8(7) . .
F2 P4 F4 93.2(7) 2 .
F2 P4 F4 93.2(7) . .
F1 P4 F4 180.000(2) . .
F2 P4 F3 89.5(5) 2 .
F2 P4 F3 90.5(5) . .
F1 P4 F3 90.3(4) . .
F4 P4 F3 89.7(4) . .
F2 P4 F3 90.5(5) 2 2
F2 P4 F3 89.5(5) . 2
F1 P4 F3 90.3(4) . 2
F4 P4 F3 89.7(4) . 2
F3 P4 F3 179.5(8) . 2

loop_
_geom_bond_atom_site_label_1
_geom_bond_atom_site_label_2
_geom_bond_distance
_geom_bond_site_symmetry_2
Y1 O1 2.265(4) .
Y1 O1 2.265(4) 2_655
Y1 O2 2.302(4) 2_655
Y1 O2 2.302(4) .
Y1 O3 2.361(4) 2_655
Y1 O3 2.361(4) .
Y1 O10 2.459(4) .
Y1 O10 2.459(4) 2_655
O1 P1 1.496(4) .
P1 O5 1.576(5) .
P1 O4 1.584(5) .
P1 Co1 2.1596(19) .
O4 C6 1.409(9) .
O5 C7 1.329(8) .
O2 P2 1.514(4) .
P2 O7 1.567(5) .
P2 O6 1.595(5) .
P2 Co1 2.1514(18) .
O6 C8 1.366(8) .
O7 C9 1.386(8) .
O3 P3 1.493(4) .
P3 O9 1.563(6) .
P3 O8 1.591(5) .
P3 Co1 2.1505(18) .
O8 C10 1.344(8) .
O9 C11 1.303(12) .
Co1 C2 2.055(7) .
Co1 C3 2.059(8) .
Co1 C5 2.073(7) .
Co1 C4 2.075(7) .
Co1 C1 2.089(6) .
C1 C5 1.355(10) .
C1 C2 1.407(11) .
C2 C3 1.353(12) .
C3 C4 1.371(11) .
C4 C5 1.427(12) .
P4 F2 1.378(8) 2
P4 F2 1.378(8) .
P4 F1 1.386(9) .
P4 F4 1.459(11) .
P4 F3 1.547(6) .
P4 F3 1.547(6) 2
